data_4511856
loop_
_publ_author_name
'Nath, Jayanta K.'
'Mondal, Abhishake'
'Powell, Annie K.'
'Baruah, Jubaraj B.'

_publ_section_title
;
 Structures, Magnetic Properties, and Photoluminescence of Dicarboxylate
 Coordination Polymers of Mn, Co, Ni, Cu
 HavingN-(4-Pyridylmethyl)-1,8-naphthalimide
;
_journal_issue 9
_journal_name_full 'Crystal Growth &amp; Design'
_journal_page_first 4735
_journal_paper_doi 10.1021/cg500882z
_journal_volume 14
_journal_year 2014
_chemical_formula_sum 'C42 H40 Mn N4 O12'
_chemical_formula_weight 847.72
_chemical_name_systematic
; 
 ? 
;
_space_group_IT_number 2
_symmetry_cell_setting triclinic
_symmetry_space_group_name_Hall '-P 1'
_symmetry_space_group_name_H-M 'P -1'
_atom_sites_solution_hydrogens geom
_atom_sites_solution_primary direct
_atom_sites_solution_secondary difmap
_audit_creation_method SHELXL-97
_cell_angle_alpha 107.883(11)
_cell_angle_beta 100.455(11)
_cell_angle_gamma 97.851(12)
_cell_formula_units_Z 1
_cell_length_a 5.5839(12)
_cell_length_b 12.097(3)
_cell_length_c 14.595(3)
_cell_measurement_temperature 296(2)
_cell_volume 903.0(4)
_computing_structure_refinement 'SHELXL-97 (Sheldrick, 1997)'
_computing_structure_solution 'SHELXS-97 (Sheldrick, 1990)'
_diffrn_ambient_temperature 296(2)
_diffrn_measured_fraction_theta_full 0.985
_diffrn_measured_fraction_theta_max 0.985
_diffrn_radiation_monochromator graphite
_diffrn_radiation_source 'fine-focus sealed tube'
_diffrn_radiation_type MoK\a
_diffrn_radiation_wavelength 0.71073
_diffrn_reflns_av_R_equivalents 0.0892
_diffrn_reflns_av_sigmaI/netI 0.1397
_diffrn_reflns_limit_h_max 6
_diffrn_reflns_limit_h_min -6
_diffrn_reflns_limit_k_max 14
_diffrn_reflns_limit_k_min -14
_diffrn_reflns_limit_l_max 17
_diffrn_reflns_limit_l_min -17
_diffrn_reflns_number 8646
_diffrn_reflns_theta_full 25.25
_diffrn_reflns_theta_max 25.25
_diffrn_reflns_theta_min 1.51
_exptl_absorpt_coefficient_mu 0.442
_exptl_absorpt_correction_type none
_exptl_crystal_colour white
_exptl_crystal_density_diffrn 1.552
_exptl_crystal_density_method 'not measured'
_exptl_crystal_description block
_exptl_crystal_F_000 437
_exptl_crystal_size_max 0.33
_exptl_crystal_size_mid 0.26
_exptl_crystal_size_min 0.20
_refine_diff_density_max 0.692
_refine_diff_density_min -0.475
_refine_diff_density_rms 0.082
_refine_ls_extinction_method none
_refine_ls_goodness_of_fit_ref 0.987
_refine_ls_hydrogen_treatment mixed
_refine_ls_matrix_type full
_refine_ls_number_parameters 273
_refine_ls_number_reflns 3218
_refine_ls_number_restraints 1
_refine_ls_restrained_S_all 0.987
_refine_ls_R_factor_all 0.1531
_refine_ls_R_factor_gt 0.0778
_refine_ls_shift/su_max 0.000
_refine_ls_shift/su_mean 0.000
_refine_ls_structure_factor_coef Fsqd
_refine_ls_weighting_details 'calc w=1/[\s^2^(Fo^2^)+(0.0100P)^2^+3.0000P] where P=(Fo^2^+2Fc^2^)/3'
_refine_ls_weighting_scheme calc
_refine_ls_wR_factor_gt 0.1299
_refine_ls_wR_factor_ref 0.1535
_reflns_number_gt 1695
_reflns_number_total 3218
_reflns_threshold_expression >2sigma(I)
_cod_data_source_file cg500882z_si_002.cif
_cod_data_source_block Complex1
_cod_depositor_comments
;
The following automatic conversions were performed:

'_symmetry_cell_setting' value 'Triclinic' changed to 'triclinic'
according to
/home/saulius/struct/COD-crude-data--automatic-downloads/rss-feeds/ACS/lib/dictionaries/cif_core.dic
dictionary named 'cif_core.dic' version 2.4.2 from 2011-04-26.

Automatic conversion script
Id: cif_fix_values 2281 2013-09-26 08:29:07Z andrius 

 Adding full bibliography for 4511850--4511856.cif.
;
_cod_original_cell_volume 903.0(3)
_cod_original_sg_symbol_H-M P-1
_cod_database_code 4511856

loop_
_symmetry_equiv_pos_as_xyz
'x, y, z'
'-x, -y, -z'

loop_
_atom_site_label
_atom_site_type_symbol
_atom_site_fract_x
_atom_site_fract_y
_atom_site_fract_z
_atom_site_U_iso_or_equiv
_atom_site_adp_type
_atom_site_occupancy
_atom_site_symmetry_multiplicity
_atom_site_calc_flag
_atom_site_refinement_flags
Mn1 Mn 0.5000 0.0000 0.0000 0.0298(4) Uani 1 2 d S
O1 O 1.1648(10) 0.4183(5) 0.5454(4) 0.0816(17) Uani 1 1 d .
O2 O 0.7580(9) 0.0714(4) 0.5494(4) 0.0740(16) Uani 1 1 d .
O5 O 0.7557(7) -0.1191(4) -0.0414(3) 0.0399(11) Uani 1 1 d D
H5B H 0.8825 -0.0989 0.0032 0.060 Uiso 1 1 calc R
O3 O 0.2461(6) -0.1428(3) 0.0151(3) 0.0368(10) Uani 1 1 d .
O4 O 0.4617(8) -0.2853(3) -0.0181(4) 0.0611(14) Uani 1 1 d .
N1 N 0.7002(9) 0.0590(4) 0.1649(4) 0.0405(13) Uani 1 1 d .
N2 N 0.9504(10) 0.2458(5) 0.5444(4) 0.0481(14) Uani 1 1 d .
C1 C 0.6138(12) 0.1313(6) 0.2345(5) 0.0505(18) Uani 1 1 d .
H1 H 0.4690 0.1562 0.2145 0.061 Uiso 1 1 calc R
C2 C 0.7256(12) 0.1712(6) 0.3340(5) 0.0516(18) Uani 1 1 d .
H2 H 0.6553 0.2213 0.3789 0.062 Uiso 1 1 calc R
C3 C 0.9394(11) 0.1378(5) 0.3673(5) 0.0444(16) Uani 1 1 d .
C4 C 1.0290(12) 0.0625(6) 0.2964(5) 0.0479(17) Uani 1 1 d .
H4 H 1.1724 0.0358 0.3149 0.057 Uiso 1 1 calc R
C5 C 0.9081(12) 0.0268(6) 0.1985(5) 0.0473(17) Uani 1 1 d .
H5 H 0.9755 -0.0233 0.1525 0.057 Uiso 1 1 calc R
C6 C 1.0807(12) 0.1787(6) 0.4740(5) 0.0554(19) Uani 1 1 d .
H6A H 1.1135 0.1098 0.4910 0.066 Uiso 1 1 calc R
H6B H 1.2399 0.2281 0.4813 0.066 Uiso 1 1 calc R
C7 C 1.0134(13) 0.3690(6) 0.5778(5) 0.0553(19) Uani 1 1 d .
C8 C 0.8890(13) 0.4329(6) 0.6525(5) 0.0489(17) Uani 1 1 d .
C9 C 0.9401(15) 0.5534(6) 0.6863(6) 0.071(2) Uani 1 1 d .
H9 H 1.0565 0.5949 0.6641 0.085 Uiso 1 1 calc R
C10 C 0.8160(18) 0.6152(7) 0.7551(6) 0.085(3) Uani 1 1 d .
H10 H 0.8512 0.6978 0.7789 0.102 Uiso 1 1 calc R
C11 C 0.6454(16) 0.5545(8) 0.7866(6) 0.074(2) Uani 1 1 d .
H11 H 0.5631 0.5962 0.8316 0.089 Uiso 1 1 calc R
C12 C 0.5911(13) 0.4316(7) 0.7531(5) 0.0565(19) Uani 1 1 d .
C13 C 0.7144(12) 0.3686(6) 0.6853(5) 0.0442(16) Uani 1 1 d .
C14 C 0.4170(14) 0.3652(8) 0.7853(5) 0.068(2) Uani 1 1 d .
H14 H 0.3321 0.4053 0.8299 0.082 Uiso 1 1 calc R
C15 C 0.3702(14) 0.2458(9) 0.7533(6) 0.075(2) Uani 1 1 d .
H15 H 0.2566 0.2043 0.7765 0.090 Uiso 1 1 calc R
C16 C 0.4936(13) 0.1846(7) 0.6849(6) 0.063(2) Uani 1 1 d .
H16 H 0.4605 0.1021 0.6621 0.076 Uiso 1 1 calc R
C17 C 0.6638(12) 0.2455(6) 0.6510(5) 0.0466(17) Uani 1 1 d .
C18 C 0.7875(12) 0.1785(6) 0.5796(5) 0.0500(18) Uani 1 1 d .
C20 C 0.0890(10) -0.3291(5) 0.0308(5) 0.0387(15) Uani 1 1 d .
H20A H -0.0760 -0.3177 0.0063 0.046 Uiso 1 1 calc R
H20B H 0.1185 -0.3068 0.1023 0.046 Uiso 1 1 calc R
C21 C 0.0963(11) -0.4604(5) -0.0129(5) 0.0442(17) Uani 1 1 d .
H21A H 0.0667 -0.4830 -0.0844 0.053 Uiso 1 1 calc R
H21B H 0.2606 -0.4722 0.0118 0.053 Uiso 1 1 calc R
C19 C 0.2791(10) -0.2472(5) 0.0059(4) 0.0350(15) Uani 1 1 d .
O6 O 0.521(3) 0.3843(12) 0.4485(11) 0.317(7) Uani 1 1 d .
H5A H 0.681(11) -0.183(3) -0.037(5) 0.07(2) Uiso 1 1 d D

loop_
_atom_site_aniso_label
_atom_site_aniso_U_11
_atom_site_aniso_U_22
_atom_site_aniso_U_33
_atom_site_aniso_U_23
_atom_site_aniso_U_13
_atom_site_aniso_U_12
Mn1 0.0239(7) 0.0277(7) 0.0352(9) 0.0101(6) 0.0049(6) 0.0009(6)
O1 0.086(4) 0.087(4) 0.081(4) 0.037(3) 0.035(3) 0.011(3)
O2 0.071(4) 0.046(3) 0.089(4) 0.008(3) 0.008(3) 0.014(3)
O5 0.029(3) 0.037(3) 0.051(3) 0.016(2) 0.002(2) 0.002(2)
O3 0.031(2) 0.028(2) 0.053(3) 0.018(2) 0.0086(19) 0.0045(18)
O4 0.043(3) 0.040(3) 0.117(4) 0.034(3) 0.045(3) 0.013(2)
N1 0.034(3) 0.044(3) 0.041(4) 0.015(3) 0.004(3) 0.004(2)
N2 0.054(4) 0.051(4) 0.033(3) 0.009(3) 0.003(3) 0.014(3)
C1 0.038(4) 0.063(5) 0.042(5) 0.011(4) 0.000(3) 0.012(3)
C2 0.043(4) 0.067(5) 0.039(5) 0.009(4) 0.006(3) 0.020(4)
C3 0.034(4) 0.047(4) 0.041(4) 0.008(3) 0.002(3) 0.002(3)
C4 0.042(4) 0.058(4) 0.042(5) 0.015(4) 0.005(3) 0.019(3)
C5 0.046(4) 0.058(4) 0.035(4) 0.013(4) 0.007(3) 0.015(3)
C6 0.055(5) 0.067(5) 0.035(4) 0.005(4) 0.001(3) 0.022(4)
C7 0.053(5) 0.056(5) 0.048(5) 0.014(4) -0.006(4) 0.010(4)
C8 0.063(5) 0.043(4) 0.035(4) 0.011(3) 0.000(3) 0.016(4)
C9 0.088(6) 0.051(5) 0.069(6) 0.019(4) 0.010(5) 0.014(4)
C10 0.107(8) 0.052(5) 0.072(7) -0.001(5) -0.007(6) 0.027(5)
C11 0.081(6) 0.077(6) 0.050(6) 0.005(5) 0.000(4) 0.033(5)
C12 0.050(5) 0.063(5) 0.046(5) 0.008(4) -0.005(4) 0.021(4)
C13 0.044(4) 0.047(4) 0.037(4) 0.011(3) -0.002(3) 0.016(3)
C14 0.049(5) 0.103(7) 0.047(5) 0.017(5) 0.008(4) 0.026(5)
C15 0.052(5) 0.106(7) 0.071(7) 0.038(6) 0.009(4) 0.013(5)
C16 0.051(5) 0.073(5) 0.061(6) 0.027(5) -0.004(4) 0.007(4)
C17 0.043(4) 0.051(4) 0.042(4) 0.014(4) 0.001(3) 0.015(3)
C18 0.048(4) 0.044(4) 0.042(5) 0.005(4) -0.008(3) 0.008(3)
C20 0.031(4) 0.037(4) 0.055(4) 0.024(3) 0.010(3) 0.006(3)
C21 0.037(4) 0.038(4) 0.060(5) 0.021(3) 0.009(3) 0.004(3)
C19 0.029(4) 0.030(4) 0.044(4) 0.017(3) 0.003(3) -0.003(3)
O6 0.298(17) 0.306(15) 0.344(18) 0.111(14) 0.059(13) 0.073(13)

loop_
_atom_type_symbol
_atom_type_description
_atom_type_scat_dispersion_real
_atom_type_scat_dispersion_imag
_atom_type_scat_source
C C 0.0033 0.0016 'International Tables Vol C Tables 4.2.6.8 and 6.1.1.4'
H H 0.0000 0.0000 'International Tables Vol C Tables 4.2.6.8 and 6.1.1.4'
Mn Mn 0.3368 0.7283 'International Tables Vol C Tables 4.2.6.8 and 6.1.1.4'
N N 0.0061 0.0033 'International Tables Vol C Tables 4.2.6.8 and 6.1.1.4'
O O 0.0106 0.0060 'International Tables Vol C Tables 4.2.6.8 and 6.1.1.4'

loop_
_geom_angle_atom_site_label_1
_geom_angle_atom_site_label_2
_geom_angle_atom_site_label_3
_geom_angle
_geom_angle_site_symmetry_1
_geom_angle_site_symmetry_3
O3 Mn1 O3 180.0 2_655 .
O3 Mn1 O5 89.44(15) 2_655 .
O3 Mn1 O5 90.56(15) . .
O3 Mn1 O5 90.56(15) 2_655 2_655
O3 Mn1 O5 89.44(15) . 2_655
O5 Mn1 O5 180.0 . 2_655
O3 Mn1 N1 90.97(15) 2_655 2_655
O3 Mn1 N1 89.03(15) . 2_655
O5 Mn1 N1 88.76(17) . 2_655
O5 Mn1 N1 91.24(17) 2_655 2_655
O3 Mn1 N1 89.03(15) 2_655 .
O3 Mn1 N1 90.97(15) . .
O5 Mn1 N1 91.24(17) . .
O5 Mn1 N1 88.76(16) 2_655 .
N1 Mn1 N1 180.00(13) 2_655 .
Mn1 O5 H5B 109.5 . .
Mn1 O5 H5A 102(5) . .
H5B O5 H5A 103.3 . .
C19 O3 Mn1 127.0(3) . .
C5 N1 C1 114.9(5) . .
C5 N1 Mn1 124.1(4) . .
C1 N1 Mn1 121.0(4) . .
C7 N2 C18 125.1(6) . .
C7 N2 C6 118.3(6) . .
C18 N2 C6 116.2(6) . .
N1 C1 C2 124.0(6) . .
N1 C1 H1 118.0 . .
C2 C1 H1 118.0 . .
C3 C2 C1 120.4(6) . .
C3 C2 H2 119.8 . .
C1 C2 H2 119.8 . .
C2 C3 C4 116.1(6) . .
C2 C3 C6 124.8(6) . .
C4 C3 C6 119.1(6) . .
C5 C4 C3 120.2(6) . .
C5 C4 H4 119.9 . .
C3 C4 H4 119.9 . .
N1 C5 C4 124.3(6) . .
N1 C5 H5 117.8 . .
C4 C5 H5 117.8 . .
N2 C6 C3 114.1(5) . .
N2 C6 H6A 108.7 . .
C3 C6 H6A 108.7 . .
N2 C6 H6B 108.7 . .
C3 C6 H6B 108.7 . .
H6A C6 H6B 107.6 . .
O1 C7 N2 119.8(7) . .
O1 C7 C8 123.6(7) . .
N2 C7 C8 116.7(7) . .
C9 C8 C13 121.1(7) . .
C9 C8 C7 119.1(7) . .
C13 C8 C7 119.8(6) . .
C8 C9 C10 119.6(8) . .
C8 C9 H9 120.2 . .
C10 C9 H9 120.2 . .
C11 C10 C9 120.0(8) . .
C11 C10 H10 120.0 . .
C9 C10 H10 120.0 . .
C10 C11 C12 121.2(8) . .
C10 C11 H11 119.4 . .
C12 C11 H11 119.4 . .
C11 C12 C13 119.5(8) . .
C11 C12 C14 122.9(8) . .
C13 C12 C14 117.6(7) . .
C17 C13 C12 120.6(7) . .
C17 C13 C8 120.9(6) . .
C12 C13 C8 118.6(6) . .
C15 C14 C12 122.0(7) . .
C15 C14 H14 119.0 . .
C12 C14 H14 119.0 . .
C14 C15 C16 119.5(8) . .
C14 C15 H15 120.3 . .
C16 C15 H15 120.3 . .
C17 C16 C15 120.6(7) . .
C17 C16 H16 119.7 . .
C15 C16 H16 119.7 . .
C16 C17 C13 119.8(7) . .
C16 C17 C18 118.8(7) . .
C13 C17 C18 121.4(6) . .
O2 C18 N2 119.4(6) . .
O2 C18 C17 124.6(7) . .
N2 C18 C17 116.0(6) . .
C19 C20 C21 113.6(5) . .
C19 C20 H20A 108.8 . .
C21 C20 H20A 108.8 . .
C19 C20 H20B 108.8 . .
C21 C20 H20B 108.8 . .
H20A C20 H20B 107.7 . .
C21 C21 C20 112.3(6) 2_545 .
C21 C21 H21A 109.1 2_545 .
C20 C21 H21A 109.1 . .
C21 C21 H21B 109.1 2_545 .
C20 C21 H21B 109.1 . .
H21A C21 H21B 107.9 . .
O4 C19 O3 124.2(5) . .
O4 C19 C20 117.6(5) . .
O3 C19 C20 118.1(5) . .

loop_
_geom_bond_atom_site_label_1
_geom_bond_atom_site_label_2
_geom_bond_distance
_geom_bond_site_symmetry_2
Mn1 O3 2.172(3) 2_655
Mn1 O3 2.172(3) .
Mn1 O5 2.196(4) .
Mn1 O5 2.196(4) 2_655
Mn1 N1 2.302(5) 2_655
Mn1 N1 2.302(5) .
O1 C7 1.215(8) .
O2 C18 1.210(7) .
O5 H5B 0.8200 .
O5 H5A 0.86(2) .
O3 C19 1.271(6) .
O4 C19 1.239(6) .
N1 C5 1.333(7) .
N1 C1 1.333(7) .
N2 C7 1.390(8) .
N2 C18 1.406(8) .
N2 C6 1.471(7) .
C1 C2 1.375(8) .
C1 H1 0.9300 .
C2 C3 1.367(8) .
C2 H2 0.9300 .
C3 C4 1.373(8) .
C3 C6 1.506(8) .
C4 C5 1.369(8) .
C4 H4 0.9300 .
C5 H5 0.9300 .
C6 H6A 0.9700 .
C6 H6B 0.9700 .
C7 C8 1.473(9) .
C8 C9 1.358(9) .
C8 C13 1.406(9) .
C9 C10 1.407(10) .
C9 H9 0.9300 .
C10 C11 1.355(11) .
C10 H10 0.9300 .
C11 C12 1.386(10) .
C11 H11 0.9300 .
C12 C13 1.400(9) .
C12 C14 1.412(10) .
C13 C17 1.387(8) .
C14 C15 1.346(10) .
C14 H14 0.9300 .
C15 C16 1.398(10) .
C15 H15 0.9300 .
C16 C17 1.375(9) .
C16 H16 0.9300 .
C17 C18 1.455(9) .
C20 C19 1.521(7) .
C20 C21 1.529(7) .
C20 H20A 0.9700 .
C20 H20B 0.9700 .
C21 C21 1.518(10) 2_545
C21 H21A 0.9700 .
C21 H21B 0.9700 .

loop_
_geom_torsion_atom_site_label_1
_geom_torsion_atom_site_label_2
_geom_torsion_atom_site_label_3
_geom_torsion_atom_site_label_4
_geom_torsion
_geom_torsion_site_symmetry_1
_geom_torsion_site_symmetry_4
O3 Mn1 O3 C19 108(16) 2_655 .
O5 Mn1 O3 C19 3.7(5) . .
O5 Mn1 O3 C19 -176.3(5) 2_655 .
N1 Mn1 O3 C19 92.4(5) 2_655 .
N1 Mn1 O3 C19 -87.6(5) . .
O3 Mn1 N1 C5 -83.5(5) 2_655 .
O3 Mn1 N1 C5 96.5(5) . .
O5 Mn1 N1 C5 5.9(5) . .
O5 Mn1 N1 C5 -174.1(5) 2_655 .
N1 Mn1 N1 C5 -157(39) 2_655 .
O3 Mn1 N1 C1 95.5(5) 2_655 .
O3 Mn1 N1 C1 -84.5(5) . .
O5 Mn1 N1 C1 -175.1(5) . .
O5 Mn1 N1 C1 4.9(5) 2_655 .
N1 Mn1 N1 C1 22(39) 2_655 .
C5 N1 C1 C2 0.0(9) . .
Mn1 N1 C1 C2 -179.1(5) . .
N1 C1 C2 C3 0.3(11) . .
C1 C2 C3 C4 -0.8(10) . .
C1 C2 C3 C6 178.3(6) . .
C2 C3 C4 C5 1.1(9) . .
C6 C3 C4 C5 -178.1(6) . .
C1 N1 C5 C4 0.3(9) . .
Mn1 N1 C5 C4 179.3(5) . .
C3 C4 C5 N1 -0.9(10) . .
C7 N2 C6 C3 -97.8(7) . .
C18 N2 C6 C3 88.1(7) . .
C2 C3 C6 N2 8.6(10) . .
C4 C3 C6 N2 -172.3(6) . .
C18 N2 C7 O1 176.8(6) . .
C6 N2 C7 O1 3.2(9) . .
C18 N2 C7 C8 -3.1(9) . .
C6 N2 C7 C8 -176.7(5) . .
O1 C7 C8 C9 1.4(11) . .
N2 C7 C8 C9 -178.7(6) . .
O1 C7 C8 C13 179.5(7) . .
N2 C7 C8 C13 -0.7(9) . .
C13 C8 C9 C10 -0.2(11) . .
C7 C8 C9 C10 177.9(7) . .
C8 C9 C10 C11 -0.5(12) . .
C9 C10 C11 C12 0.6(13) . .
C10 C11 C12 C13 -0.1(11) . .
C10 C11 C12 C14 179.1(8) . .
C11 C12 C13 C17 179.7(6) . .
C14 C12 C13 C17 0.5(10) . .
C11 C12 C13 C8 -0.6(10) . .
C14 C12 C13 C8 -179.8(6) . .
C9 C8 C13 C17 -179.6(6) . .
C7 C8 C13 C17 2.3(9) . .
C9 C8 C13 C12 0.7(10) . .
C7 C8 C13 C12 -177.3(6) . .
C11 C12 C14 C15 -178.7(7) . .
C13 C12 C14 C15 0.5(11) . .
C12 C14 C15 C16 -1.1(12) . .
C14 C15 C16 C17 0.7(11) . .
C15 C16 C17 C13 0.3(10) . .
C15 C16 C17 C18 -179.8(6) . .
C12 C13 C17 C16 -0.9(10) . .
C8 C13 C17 C16 179.5(6) . .
C12 C13 C17 C18 179.2(6) . .
C8 C13 C17 C18 -0.5(9) . .
C7 N2 C18 O2 -175.5(6) . .
C6 N2 C18 O2 -1.8(9) . .
C7 N2 C18 C17 4.9(9) . .
C6 N2 C18 C17 178.5(5) . .
C16 C17 C18 O2 -2.5(10) . .
C13 C17 C18 O2 177.4(6) . .
C16 C17 C18 N2 177.1(6) . .
C13 C17 C18 N2 -3.0(9) . .
C19 C20 C21 C21 -179.8(6) . 2_545
Mn1 O3 C19 O4 -3.6(9) . .
Mn1 O3 C19 C20 173.4(4) . .
C21 C20 C19 O4 -21.4(8) . .
C21 C20 C19 O3 161.4(5) . .
